data_1536126
loop_
_publ_author_name
'Novikova, M.S.'
'Tamazyan, R.A.'
'Simonov, V.I.'

_publ_section_title
;
 X-ray structural study of a high temperature modification of Rb2 Zn Br4,
 T= 368 K
;
_journal_name_full Kristallografiya
_journal_page_first 1380
_journal_page_last 1387
_journal_volume 36
_journal_year 1991
_chemical_formula_sum 'Br4 Rb2 Zn'
_chemical_name_systematic 'Rb2 (Zn Br4)'
_space_group_IT_number 33
_symmetry_space_group_name_Hall 'P -2n -2ac'
_symmetry_space_group_name_H-M 'P c 21 n'
_cell_angle_alpha 90
_cell_angle_beta 90
_cell_angle_gamma 90
_cell_formula_units_Z 4
_cell_length_a 13.38
_cell_length_b 7.666
_cell_length_c 9.728
_cell_volume 997.811
_citation_journal_id_ASTM KRISAJ
_cod_data_source_file Novikova_KRISAJ_1991_1208.cif
_cod_data_source_block Br4Rb2Zn1
_cod_original_cell_volume 997.8114
_cod_original_sg_symbol_Hall 'P 2c -2n (y,z,x)'
_cod_original_formula_sum 'Br4 Rb2 Zn1'
_cod_database_code 1536126

loop_
_symmetry_equiv_pos_as_xyz
x,y,z
-x,y+1/2,-z
x+1/2,y+1/2,-z+1/2
-x+1/2,y,z+1/2

loop_
_atom_site_label
_atom_site_type_symbol
_atom_site_fract_x
_atom_site_fract_y
_atom_site_fract_z
_atom_site_occupancy
_atom_site_U_iso_or_equiv
Br4 Br-1 0.1627 0.0048 0.1847 1 0.0
Br1 Br-1 0.084 0.7563 0.517 1 0.0
Rb2 Rb+1 0.1762 0.2532 0.4835 1 0.0
Br3 Br-1 0.1534 0.504 0.1805 1 0.0
Rb1 Rb+1 0.0961 0.7525 0.8718 1 0.0
Br2 Br-1 0.0879 0.2614 0.8177 1 0.0
Zn1 Zn+2 0.077 0.75 0.2738 1 0.0
